data_7151023
loop_
_publ_author_name
'Driller, Katrin Marie'
'Libnow, Stefanie'
'Hein, Martin'
'Harms, Manuela'
'Wende, Kristian'
'Lalk, Michael'
'Michalik, Dirk'
'Reinke, Helmut'
'Langer, Peter'

_publ_section_title
;
 Synthesis of 6H-indolo[2,3-b]quinoxaline-N-glycosides and their
 cytotoxic activity against human ceratinocytes (HaCaT)
;
_journal_issue 22
_journal_name_full 'Organic &amp; Biomolecular Chemistry'
_journal_page_first 4218
_journal_page_last 4223
_journal_paper_doi 10.1039/b812308j
_journal_volume 6
_journal_year 2008
_chemical_absolute_configuration syn
_chemical_formula_moiety 'C30 H27 N3 O7'
_chemical_formula_sum 'C30 H27 N3 O7'
_chemical_formula_weight 541.55
_chemical_melting_point 569
_chemical_name_systematic
;
13-(2',3',4'-Tri-O-acetyl-\b-L-rhamnopyranosyl)-5,12,13-
triazaindeno[1,2-b]anthracene
;
_space_group_IT_number 4
_symmetry_cell_setting monoclinic
_symmetry_space_group_name_Hall 'P 2yb'
_symmetry_space_group_name_H-M 'P 1 21 1'
_atom_sites_solution_hydrogens geom
_atom_sites_solution_primary direct
_atom_sites_solution_secondary difmap
_audit_creation_method SHELXL-97
_cell_angle_alpha 90.00
_cell_angle_beta 90.077(4)
_cell_angle_gamma 90.00
_cell_formula_units_Z 2
_cell_length_a 13.1230(9)
_cell_length_b 7.1019(5)
_cell_length_c 14.4491(10)
_cell_measurement_reflns_used 3480
_cell_measurement_temperature 173(2)
_cell_measurement_theta_max 25.48
_cell_measurement_theta_min 2.82
_cell_volume 1346.63(16)
_computing_cell_refinement 'Bruker SMART'
_computing_data_collection 'Bruker SMART'
_computing_data_reduction 'Bruker SAINT'
_computing_molecular_graphics 'Bruker SHELXTL'
_computing_publication_material 'Bruker SHELXTL'
_computing_structure_refinement 'Bruker SHELXTL'
_computing_structure_solution 'Bruker SHELXTL'
_diffrn_ambient_temperature 173(2)
_diffrn_measured_fraction_theta_full 0.994
_diffrn_measured_fraction_theta_max 0.994
_diffrn_measurement_device_type 'CCD area detector'
_diffrn_measurement_method 'phi and omega scans'
_diffrn_radiation_monochromator graphite
_diffrn_radiation_source 'fine-focus sealed tube'
_diffrn_radiation_type MoK\a
_diffrn_radiation_wavelength 0.71073
_diffrn_reflns_av_R_equivalents 0.0891
_diffrn_reflns_av_sigmaI/netI 0.0756
_diffrn_reflns_limit_h_max 17
_diffrn_reflns_limit_h_min -17
_diffrn_reflns_limit_k_max 9
_diffrn_reflns_limit_k_min -8
_diffrn_reflns_limit_l_max 19
_diffrn_reflns_limit_l_min -19
_diffrn_reflns_number 26733
_diffrn_reflns_theta_full 28.74
_diffrn_reflns_theta_max 28.74
_diffrn_reflns_theta_min 2.82
_exptl_absorpt_coefficient_mu 0.096
_exptl_absorpt_correction_T_max 0.9971
_exptl_absorpt_correction_T_min 0.9313
_exptl_absorpt_correction_type multi-scan
_exptl_absorpt_process_details 'SADABS; (Bruker, 2005)'
_exptl_crystal_colour colourless
_exptl_crystal_density_diffrn 1.336
_exptl_crystal_density_method 'not measured'
_exptl_crystal_description needle
_exptl_crystal_F_000 568
_exptl_crystal_size_max 0.75
_exptl_crystal_size_mid 0.08
_exptl_crystal_size_min 0.03
_refine_diff_density_max 0.198
_refine_diff_density_min -0.205
_refine_diff_density_rms 0.046
_refine_ls_abs_structure_details 'Flack H D (1983), Acta Cryst. A39, 876-881'
_refine_ls_abs_structure_Flack 0(10)
_refine_ls_extinction_method none
_refine_ls_goodness_of_fit_ref 0.995
_refine_ls_hydrogen_treatment constr
_refine_ls_matrix_type full
_refine_ls_number_parameters 365
_refine_ls_number_reflns 3742
_refine_ls_number_restraints 1
_refine_ls_restrained_S_all 0.995
_refine_ls_R_factor_all 0.1021
_refine_ls_R_factor_gt 0.0441
_refine_ls_shift/su_max 0.007
_refine_ls_shift/su_mean 0.000
_refine_ls_structure_factor_coef Fsqd
_refine_ls_weighting_details 'calc w=1/[\s^2^(Fo^2^)+(0.0450P)^2^+0.0000P] where P=(Fo^2^+2Fc^2^)/3'
_refine_ls_weighting_scheme calc
_refine_ls_wR_factor_gt 0.0808
_refine_ls_wR_factor_ref 0.0966
_reflns_number_gt 2327
_reflns_number_total 3742
_reflns_threshold_expression >2sigma(I)
_cod_data_source_file b812308j.txt
_cod_data_source_block kd42_(beta3c)
_cod_depositor_comments
;
The following automatic conversions were performed:
'_symmetry_cell_setting' value 'Monoclinic' changed to 'monoclinic'
according to '/home/saulius/struct/CIF-dictionaries/cif_core.dic'
dictionary named 'cif_core.dic' version 2.4.1 from 2010-06-29.

Automatic conversion script
Id: cif_fix_enum 1527 2010-12-29 10:47:43Z saulius 
;
_cod_original_sg_symbol_H-M 'P2(1) '
_cod_database_code 7151023

loop_
_symmetry_equiv_pos_as_xyz
'x, y, z'
'-x, y+1/2, -z'

loop_
_atom_site_label
_atom_site_type_symbol
_atom_site_fract_x
_atom_site_fract_y
_atom_site_fract_z
_atom_site_U_iso_or_equiv
_atom_site_adp_type
_atom_site_occupancy
_atom_site_symmetry_multiplicity
_atom_site_calc_flag
_atom_site_refinement_flags
_atom_site_disorder_assembly
_atom_site_disorder_group
O1 O 0.79990(14) -0.0315(3) 0.13704(12) 0.0276(5) Uani 1 1 d . . .
O2 O 0.63899(13) 0.2015(3) 0.06231(12) 0.0274(5) Uani 1 1 d . . .
O3 O 0.57709(18) 0.4641(4) 0.12876(17) 0.0586(7) Uani 1 1 d . . .
O4 O 0.74868(14) 0.3183(3) -0.08880(13) 0.0292(5) Uani 1 1 d . . .
O5 O 0.89412(16) 0.4291(4) -0.15250(14) 0.0465(6) Uani 1 1 d . . .
O6 O 0.88527(14) -0.0065(3) -0.10287(13) 0.0287(5) Uani 1 1 d . . .
O7 O 0.75628(18) -0.0848(4) -0.19758(15) 0.0589(8) Uani 1 1 d . . .
N1 N 0.73224(17) 0.1816(3) 0.24035(15) 0.0258(5) Uani 1 1 d . . .
N2 N 0.80763(17) 0.4748(4) 0.28085(15) 0.0278(5) Uani 1 1 d . . .
N3 N 0.66216(17) 0.4612(4) 0.43296(15) 0.0297(6) Uani 1 1 d . . .
C1 C 0.7903(2) 0.1629(4) 0.15582(18) 0.0267(7) Uani 1 1 d . . .
H1 H 0.8599 0.2158 0.1667 0.032 Uiso 1 1 calc R . .
C2 C 0.7415(2) 0.2699(4) 0.07581(19) 0.0250(6) Uani 1 1 d . . .
H2 H 0.7400 0.4076 0.0901 0.030 Uiso 1 1 calc R . .
C3 C 0.8023(2) 0.2357(4) -0.01156(18) 0.0248(6) Uani 1 1 d . . .
H3 H 0.8707 0.2964 -0.0054 0.030 Uiso 1 1 calc R . .
C4 C 0.8160(2) 0.0250(4) -0.02681(18) 0.0237(6) Uani 1 1 d . . .
H4 H 0.7486 -0.0348 -0.0404 0.028 Uiso 1 1 calc R . .
C5 C 0.8640(2) -0.0665(4) 0.05808(18) 0.0277(7) Uani 1 1 d . . .
H5 H 0.9331 -0.0117 0.0691 0.033 Uiso 1 1 calc R . .
C6 C 0.8720(3) -0.2775(5) 0.0488(2) 0.0412(8) Uani 1 1 d . . .
H6A H 0.8044 -0.3302 0.0361 0.062 Uiso 1 1 calc R . .
H6B H 0.8985 -0.3308 0.1066 0.062 Uiso 1 1 calc R . .
H6C H 0.9182 -0.3085 -0.0022 0.062 Uiso 1 1 calc R . .
C7 C 0.5625(2) 0.3148(5) 0.0923(2) 0.0392(8) Uani 1 1 d . . .
C8 C 0.4608(2) 0.2254(6) 0.0743(3) 0.0583(11) Uani 1 1 d . . .
H8A H 0.4072 0.3009 0.1034 0.087 Uiso 1 1 calc R . .
H8B H 0.4601 0.0980 0.1003 0.087 Uiso 1 1 calc R . .
H8C H 0.4488 0.2189 0.0074 0.087 Uiso 1 1 calc R . .
C9 C 0.8038(2) 0.4021(5) -0.15719(19) 0.0319(7) Uani 1 1 d . . .
C10 C 0.7378(3) 0.4496(5) -0.2378(2) 0.0441(9) Uani 1 1 d . . .
H10A H 0.7103 0.3335 -0.2648 0.066 Uiso 1 1 calc R . .
H10B H 0.7781 0.5165 -0.2844 0.066 Uiso 1 1 calc R . .
H10C H 0.6815 0.5300 -0.2173 0.066 Uiso 1 1 calc R . .
C11 C 0.8457(2) -0.0661(4) -0.1843(2) 0.0318(7) Uani 1 1 d . . .
C12 C 0.9275(3) -0.1038(6) -0.2527(2) 0.0486(9) Uani 1 1 d . . .
H12A H 0.8971 -0.1499 -0.3104 0.073 Uiso 1 1 calc R . .
H12B H 0.9741 -0.1991 -0.2279 0.073 Uiso 1 1 calc R . .
H12C H 0.9652 0.0126 -0.2649 0.073 Uiso 1 1 calc R . .
C13 C 0.7429(2) 0.3397(4) 0.29501(19) 0.0265(7) Uani 1 1 d . . .
C14 C 0.6683(2) 0.3304(4) 0.36898(19) 0.0256(6) Uani 1 1 d . . .
C15 C 0.6505(2) 0.0707(4) 0.27503(18) 0.0251(6) Uani 1 1 d . . .
C16 C 0.6116(2) -0.0990(4) 0.24320(19) 0.0299(7) Uani 1 1 d . . .
H16 H 0.6384 -0.1579 0.1894 0.036 Uiso 1 1 calc R . .
C17 C 0.5317(2) -0.1803(5) 0.2929(2) 0.0330(7) Uani 1 1 d . . .
H17 H 0.5040 -0.2967 0.2725 0.040 Uiso 1 1 calc R . .
C18 C 0.4918(2) -0.0943(5) 0.3718(2) 0.0330(7) Uani 1 1 d . . .
H18 H 0.4374 -0.1527 0.4043 0.040 Uiso 1 1 calc R . .
C19 C 0.5307(2) 0.0748(4) 0.40320(19) 0.0309(7) Uani 1 1 d . . .
H19 H 0.5035 0.1330 0.4570 0.037 Uiso 1 1 calc R . .
C20 C 0.6105(2) 0.1588(4) 0.35476(18) 0.0264(7) Uani 1 1 d . . .
C21 C 0.7318(2) 0.6071(4) 0.42397(18) 0.0280(7) Uani 1 1 d . . .
C22 C 0.7311(2) 0.7522(4) 0.4884(2) 0.0314(7) Uani 1 1 d . . .
H22 H 0.6848 0.7464 0.5388 0.038 Uiso 1 1 calc R . .
C23 C 0.7965(2) 0.9062(5) 0.48111(19) 0.0302(7) Uani 1 1 d . . .
C24 C 0.7953(3) 1.0601(5) 0.5456(2) 0.0403(8) Uani 1 1 d . . .
H24 H 0.7488 1.0591 0.5960 0.048 Uiso 1 1 calc R . .
C25 C 0.8608(3) 1.2079(5) 0.5348(2) 0.0456(9) Uani 1 1 d . . .
H25 H 0.8594 1.3086 0.5781 0.055 Uiso 1 1 calc R . .
C26 C 0.9302(3) 1.2138(5) 0.4610(2) 0.0419(8) Uani 1 1 d . . .
H26 H 0.9749 1.3182 0.4549 0.050 Uiso 1 1 calc R . .
C27 C 0.9339(2) 1.0722(5) 0.3985(2) 0.0357(8) Uani 1 1 d . . .
H27 H 0.9815 1.0780 0.3491 0.043 Uiso 1 1 calc R . .
C28 C 0.8673(2) 0.9145(4) 0.40592(19) 0.0297(7) Uani 1 1 d . . .
C29 C 0.8690(2) 0.7671(4) 0.3410(2) 0.0287(7) Uani 1 1 d . . .
H29 H 0.9162 0.7719 0.2913 0.034 Uiso 1 1 calc R . .
C30 C 0.8036(2) 0.6156(4) 0.34801(18) 0.0258(7) Uani 1 1 d . . .

loop_
_atom_site_aniso_label
_atom_site_aniso_U_11
_atom_site_aniso_U_22
_atom_site_aniso_U_33
_atom_site_aniso_U_23
_atom_site_aniso_U_13
_atom_site_aniso_U_12
O1 0.0330(11) 0.0249(12) 0.0250(10) 0.0018(8) 0.0084(9) 0.0028(9)
O2 0.0221(11) 0.0306(12) 0.0293(11) -0.0013(9) 0.0054(9) 0.0023(9)
O3 0.0516(15) 0.0505(18) 0.0736(17) -0.0202(15) 0.0008(13) 0.0199(13)
O4 0.0292(11) 0.0338(12) 0.0248(10) 0.0040(9) 0.0036(9) 0.0008(9)
O5 0.0341(13) 0.0656(18) 0.0397(13) 0.0139(12) 0.0034(10) -0.0117(12)
O6 0.0227(10) 0.0371(12) 0.0265(11) -0.0063(9) 0.0076(8) -0.0034(9)
O7 0.0343(14) 0.102(2) 0.0406(14) -0.0267(15) 0.0015(11) -0.0009(15)
N1 0.0265(13) 0.0269(14) 0.0240(13) -0.0007(10) 0.0059(10) -0.0020(10)
N2 0.0278(13) 0.0302(14) 0.0254(13) -0.0005(11) 0.0032(10) -0.0017(11)
N3 0.0308(14) 0.0333(15) 0.0249(12) -0.0022(11) 0.0039(10) -0.0003(11)
C1 0.0270(16) 0.0282(17) 0.0250(16) -0.0025(12) 0.0077(13) -0.0015(12)
C2 0.0223(15) 0.0225(16) 0.0302(16) -0.0020(11) 0.0067(13) -0.0028(11)
C3 0.0241(15) 0.0287(17) 0.0216(15) 0.0035(12) 0.0034(12) -0.0009(13)
C4 0.0202(15) 0.0243(17) 0.0265(15) -0.0030(11) 0.0071(12) -0.0026(11)
C5 0.0266(16) 0.0292(19) 0.0273(15) -0.0015(12) 0.0071(13) 0.0014(12)
C6 0.047(2) 0.031(2) 0.045(2) 0.0025(15) 0.0121(17) 0.0130(16)
C7 0.0355(19) 0.046(2) 0.0356(18) 0.0003(16) 0.0062(15) 0.0132(16)
C8 0.0267(19) 0.078(3) 0.070(3) -0.006(2) 0.0108(18) 0.0121(19)
C9 0.0372(19) 0.0301(17) 0.0283(16) -0.0007(13) 0.0064(14) 0.0013(14)
C10 0.050(2) 0.052(2) 0.0304(17) 0.0044(16) -0.0048(15) 0.0029(18)
C11 0.0333(18) 0.0324(19) 0.0299(17) -0.0022(13) 0.0082(14) -0.0021(14)
C12 0.043(2) 0.067(3) 0.0355(18) -0.0105(18) 0.0140(16) 0.0042(19)
C13 0.0284(16) 0.0308(18) 0.0202(15) 0.0017(12) 0.0026(13) 0.0047(13)
C14 0.0244(16) 0.0306(17) 0.0218(15) 0.0035(13) 0.0009(12) 0.0010(12)
C15 0.0233(15) 0.0298(17) 0.0224(15) 0.0052(13) 0.0025(12) 0.0019(13)
C16 0.0322(17) 0.0297(17) 0.0279(16) -0.0017(13) 0.0030(13) -0.0001(14)
C17 0.0288(17) 0.0303(18) 0.0400(18) 0.0017(14) -0.0006(14) -0.0010(14)
C18 0.0311(16) 0.0385(18) 0.0295(16) 0.0044(14) 0.0039(13) -0.0029(15)
C19 0.0301(17) 0.0399(19) 0.0226(15) 0.0015(13) 0.0039(13) -0.0008(14)
C20 0.0232(15) 0.0313(17) 0.0248(16) 0.0022(12) 0.0004(13) -0.0002(12)
C21 0.0257(16) 0.0331(19) 0.0251(16) 0.0009(13) 0.0011(13) 0.0039(13)
C22 0.0289(16) 0.0380(19) 0.0273(16) -0.0047(14) 0.0006(14) 0.0012(14)
C23 0.0280(16) 0.0337(18) 0.0288(16) -0.0010(13) -0.0076(13) 0.0069(14)
C24 0.044(2) 0.040(2) 0.0366(18) -0.0071(15) -0.0046(16) 0.0072(16)
C25 0.061(2) 0.036(2) 0.039(2) -0.0101(16) -0.0075(18) -0.0008(18)
C26 0.056(2) 0.030(2) 0.0390(19) 0.0008(15) -0.0116(18) -0.0036(16)
C27 0.0431(19) 0.0318(19) 0.0321(17) 0.0068(14) -0.0025(15) -0.0040(15)
C28 0.0315(16) 0.0301(17) 0.0275(15) 0.0043(13) -0.0068(13) 0.0017(14)
C29 0.0286(17) 0.0304(18) 0.0271(16) 0.0013(12) 0.0003(13) 0.0016(12)
C30 0.0267(17) 0.0297(18) 0.0211(14) 0.0014(12) -0.0009(13) 0.0027(12)

loop_
_atom_type_symbol
_atom_type_description
_atom_type_scat_dispersion_real
_atom_type_scat_dispersion_imag
_atom_type_scat_source
C C 0.0033 0.0000 'International Tables Vol C Tables 4.2.6.8 and 6.1.1.4'
H H 0.0000 0.0000 'International Tables Vol C Tables 4.2.6.8 and 6.1.1.4'
N N 0.0061 0.0000 'International Tables Vol C Tables 4.2.6.8 and 6.1.1.4'
O O 0.0106 0.0000 'International Tables Vol C Tables 4.2.6.8 and 6.1.1.4'

loop_
_geom_angle_atom_site_label_1
_geom_angle_atom_site_label_2
_geom_angle_atom_site_label_3
_geom_angle
_geom_angle_site_symmetry_1
_geom_angle_site_symmetry_3
_geom_angle_publ_flag
C1 O1 C5 111.9(2) . . ?
C7 O2 C2 116.5(2) . . ?
C9 O4 C3 118.6(2) . . ?
C11 O6 C4 117.9(2) . . ?
C13 N1 C15 109.0(2) . . ?
C13 N1 C1 120.3(2) . . ?
C15 N1 C1 130.2(2) . . ?
C13 N2 C30 113.3(2) . . ?
C14 N3 C21 114.9(2) . . ?
O1 C1 N1 107.4(2) . . ?
O1 C1 C2 112.3(2) . . ?
N1 C1 C2 111.9(2) . . ?
O1 C1 H1 108.4 . . ?
N1 C1 H1 108.4 . . ?
C2 C1 H1 108.4 . . ?
O2 C2 C3 109.0(2) . . ?
O2 C2 C1 109.0(2) . . ?
C3 C2 C1 109.3(2) . . ?
O2 C2 H2 109.8 . . ?
C3 C2 H2 109.8 . . ?
C1 C2 H2 109.8 . . ?
O4 C3 C2 108.8(2) . . ?
O4 C3 C4 110.2(2) . . ?
C2 C3 C4 109.9(2) . . ?
O4 C3 H3 109.3 . . ?
C2 C3 H3 109.3 . . ?
C4 C3 H3 109.3 . . ?
O6 C4 C3 109.7(2) . . ?
O6 C4 C5 106.6(2) . . ?
C3 C4 C5 110.5(2) . . ?
O6 C4 H4 110.0 . . ?
C3 C4 H4 110.0 . . ?
C5 C4 H4 110.0 . . ?
O1 C5 C6 106.4(2) . . ?
O1 C5 C4 108.9(2) . . ?
C6 C5 C4 112.4(3) . . ?
O1 C5 H5 109.7 . . ?
C6 C5 H5 109.7 . . ?
C4 C5 H5 109.7 . . ?
C5 C6 H6A 109.5 . . ?
C5 C6 H6B 109.5 . . ?
H6A C6 H6B 109.5 . . ?
C5 C6 H6C 109.5 . . ?
H6A C6 H6C 109.5 . . ?
H6B C6 H6C 109.5 . . ?
O3 C7 O2 123.1(3) . . ?
O3 C7 C8 126.3(3) . . ?
O2 C7 C8 110.6(3) . . ?
C7 C8 H8A 109.5 . . ?
C7 C8 H8B 109.5 . . ?
H8A C8 H8B 109.5 . . ?
C7 C8 H8C 109.5 . . ?
H8A C8 H8C 109.5 . . ?
H8B C8 H8C 109.5 . . ?
O5 C9 O4 123.6(3) . . ?
O5 C9 C10 125.5(3) . . ?
O4 C9 C10 110.9(3) . . ?
C9 C10 H10A 109.5 . . ?
C9 C10 H10B 109.5 . . ?
H10A C10 H10B 109.5 . . ?
C9 C10 H10C 109.5 . . ?
H10A C10 H10C 109.5 . . ?
H10B C10 H10C 109.5 . . ?
O7 C11 O6 123.3(3) . . ?
O7 C11 C12 125.7(3) . . ?
O6 C11 C12 111.0(3) . . ?
C11 C12 H12A 109.5 . . ?
C11 C12 H12B 109.5 . . ?
H12A C12 H12B 109.5 . . ?
C11 C12 H12C 109.5 . . ?
H12A C12 H12C 109.5 . . ?
H12B C12 H12C 109.5 . . ?
N2 C13 N1 125.3(2) . . ?
N2 C13 C14 126.3(3) . . ?
N1 C13 C14 108.4(2) . . ?
N3 C14 C20 131.5(2) . . ?
N3 C14 C13 121.8(3) . . ?
C20 C14 C13 106.7(2) . . ?
C16 C15 C20 121.2(3) . . ?
C16 C15 N1 129.9(3) . . ?
C20 C15 N1 108.9(2) . . ?
C15 C16 C17 117.7(3) . . ?
C15 C16 H16 121.1 . . ?
C17 C16 H16 121.1 . . ?
C16 C17 C18 121.5(3) . . ?
C16 C17 H17 119.3 . . ?
C18 C17 H17 119.3 . . ?
C19 C18 C17 120.6(3) . . ?
C19 C18 H18 119.7 . . ?
C17 C18 H18 119.7 . . ?
C18 C19 C20 119.0(3) . . ?
C18 C19 H19 120.5 . . ?
C20 C19 H19 120.5 . . ?
C19 C20 C15 120.0(3) . . ?
C19 C20 C14 132.9(3) . . ?
C15 C20 C14 107.0(2) . . ?
N3 C21 C22 119.1(2) . . ?
N3 C21 C30 122.1(2) . . ?
C22 C21 C30 118.8(3) . . ?
C21 C22 C23 121.8(3) . . ?
C21 C22 H22 119.1 . . ?
C23 C22 H22 119.1 . . ?
C22 C23 C28 119.3(3) . . ?
C22 C23 C24 122.7(3) . . ?
C28 C23 C24 117.9(3) . . ?
C25 C24 C23 120.2(3) . . ?
C25 C24 H24 119.9 . . ?
C23 C24 H24 119.9 . . ?
C24 C25 C26 121.2(3) . . ?
C24 C25 H25 119.4 . . ?
C26 C25 H25 119.4 . . ?
C27 C26 C25 120.6(3) . . ?
C27 C26 H26 119.7 . . ?
C25 C26 H26 119.7 . . ?
C26 C27 C28 120.8(3) . . ?
C26 C27 H27 119.6 . . ?
C28 C27 H27 119.6 . . ?
C29 C28 C27 121.6(3) . . ?
C29 C28 C23 119.1(3) . . ?
C27 C28 C23 119.3(3) . . ?
C30 C29 C28 121.4(3) . . ?
C30 C29 H29 119.3 . . ?
C28 C29 H29 119.3 . . ?
C29 C30 N2 119.0(2) . . ?
C29 C30 C21 119.5(2) . . ?
N2 C30 C21 121.5(2) . . ?

loop_
_geom_bond_atom_site_label_1
_geom_bond_atom_site_label_2
_geom_bond_distance
_geom_bond_site_symmetry_2
_geom_bond_publ_flag
O1 C1 1.413(3) . ?
O1 C5 1.440(3) . ?
O2 C7 1.357(4) . ?
O2 C2 1.443(3) . ?
O3 C7 1.199(4) . ?
O4 C9 1.362(3) . ?
O4 C3 1.443(3) . ?
O5 C9 1.202(3) . ?
O6 C11 1.354(3) . ?
O6 C4 1.445(3) . ?
O7 C11 1.196(3) . ?
N1 C13 1.380(4) . ?
N1 C15 1.423(4) . ?
N1 C1 1.446(3) . ?
N2 C13 1.298(4) . ?
N2 C30 1.394(3) . ?
N3 C14 1.313(4) . ?
N3 C21 1.388(4) . ?
C1 C2 1.524(4) . ?
C1 H1 1.0000 . ?
C2 C3 1.514(4) . ?
C2 H2 1.0000 . ?
C3 C4 1.523(4) . ?
C3 H3 1.0000 . ?
C4 C5 1.524(4) . ?
C4 H4 1.0000 . ?
C5 C6 1.508(4) . ?
C5 H5 1.0000 . ?
C6 H6A 0.9800 . ?
C6 H6B 0.9800 . ?
C6 H6C 0.9800 . ?
C7 C8 1.500(5) . ?
C8 H8A 0.9800 . ?
C8 H8B 0.9800 . ?
C8 H8C 0.9800 . ?
C9 C10 1.490(4) . ?
C10 H10A 0.9800 . ?
C10 H10B 0.9800 . ?
C10 H10C 0.9800 . ?
C11 C12 1.484(4) . ?
C12 H12A 0.9800 . ?
C12 H12B 0.9800 . ?
C12 H12C 0.9800 . ?
C13 C14 1.452(4) . ?
C14 C20 1.450(4) . ?
C15 C16 1.387(4) . ?
C15 C20 1.412(4) . ?
C16 C17 1.396(4) . ?
C16 H16 0.9500 . ?
C17 C18 1.397(4) . ?
C17 H17 0.9500 . ?
C18 C19 1.381(4) . ?
C18 H18 0.9500 . ?
C19 C20 1.394(4) . ?
C19 H19 0.9500 . ?
C21 C22 1.389(4) . ?
C21 C30 1.449(4) . ?
C22 C23 1.394(4) . ?
C22 H22 0.9500 . ?
C23 C28 1.432(4) . ?
C23 C24 1.437(4) . ?
C24 C25 1.365(5) . ?
C24 H24 0.9500 . ?
C25 C26 1.405(4) . ?
C25 H25 0.9500 . ?
C26 C27 1.352(4) . ?
C26 H26 0.9500 . ?
C27 C28 1.425(4) . ?
C27 H27 0.9500 . ?
C28 C29 1.406(4) . ?
C29 C30 1.380(4) . ?
C29 H29 0.9500 . ?

loop_
_geom_torsion_atom_site_label_1
_geom_torsion_atom_site_label_2
_geom_torsion_atom_site_label_3
_geom_torsion_atom_site_label_4
_geom_torsion
_geom_torsion_site_symmetry_1
_geom_torsion_site_symmetry_2
_geom_torsion_site_symmetry_3
_geom_torsion_site_symmetry_4
_geom_torsion_publ_flag
C5 O1 C1 N1 -175.2(2) . . . . ?
C5 O1 C1 C2 61.4(3) . . . . ?
C13 N1 C1 O1 154.8(2) . . . . ?
C15 N1 C1 O1 -34.8(4) . . . . ?
C13 N1 C1 C2 -81.6(3) . . . . ?
C15 N1 C1 C2 88.8(3) . . . . ?
C7 O2 C2 C3 -135.8(3) . . . . ?
C7 O2 C2 C1 104.9(3) . . . . ?
O1 C1 C2 O2 63.2(3) . . . . ?
N1 C1 C2 O2 -57.7(3) . . . . ?
O1 C1 C2 C3 -55.9(3) . . . . ?
N1 C1 C2 C3 -176.8(2) . . . . ?
C9 O4 C3 C2 142.8(2) . . . . ?
C9 O4 C3 C4 -96.7(3) . . . . ?
O2 C2 C3 O4 54.0(3) . . . . ?
C1 C2 C3 O4 173.1(2) . . . . ?
O2 C2 C3 C4 -66.7(3) . . . . ?
C1 C2 C3 C4 52.4(3) . . . . ?
C11 O6 C4 C3 -106.1(3) . . . . ?
C11 O6 C4 C5 134.2(3) . . . . ?
O4 C3 C4 O6 67.8(3) . . . . ?
C2 C3 C4 O6 -172.3(2) . . . . ?
O4 C3 C4 C5 -174.9(2) . . . . ?
C2 C3 C4 C5 -55.1(3) . . . . ?
C1 O1 C5 C6 177.2(2) . . . . ?
C1 O1 C5 C4 -61.4(3) . . . . ?
O6 C4 C5 O1 177.4(2) . . . . ?
C3 C4 C5 O1 58.3(3) . . . . ?
O6 C4 C5 C6 -65.0(3) . . . . ?
C3 C4 C5 C6 175.9(2) . . . . ?
C2 O2 C7 O3 -0.3(4) . . . . ?
C2 O2 C7 C8 -179.7(3) . . . . ?
C3 O4 C9 O5 -8.2(4) . . . . ?
C3 O4 C9 C10 170.4(3) . . . . ?
C4 O6 C11 O7 3.8(4) . . . . ?
C4 O6 C11 C12 -176.1(3) . . . . ?
C30 N2 C13 N1 -178.7(2) . . . . ?
C30 N2 C13 C14 2.9(4) . . . . ?
C15 N1 C13 N2 -177.1(3) . . . . ?
C1 N1 C13 N2 -4.9(4) . . . . ?
C15 N1 C13 C14 1.6(3) . . . . ?
C1 N1 C13 C14 173.8(2) . . . . ?
C21 N3 C14 C20 179.8(3) . . . . ?
C21 N3 C14 C13 0.2(4) . . . . ?
N2 C13 C14 N3 -2.7(4) . . . . ?
N1 C13 C14 N3 178.7(3) . . . . ?
N2 C13 C14 C20 177.6(3) . . . . ?
N1 C13 C14 C20 -1.0(3) . . . . ?
C13 N1 C15 C16 180.0(3) . . . . ?
C1 N1 C15 C16 8.7(5) . . . . ?
C13 N1 C15 C20 -1.5(3) . . . . ?
C1 N1 C15 C20 -172.8(3) . . . . ?
C20 C15 C16 C17 -0.2(4) . . . . ?
N1 C15 C16 C17 178.2(3) . . . . ?
C15 C16 C17 C18 0.2(4) . . . . ?
C16 C17 C18 C19 -0.1(5) . . . . ?
C17 C18 C19 C20 0.1(4) . . . . ?
C18 C19 C20 C15 -0.1(4) . . . . ?
C18 C19 C20 C14 -179.2(3) . . . . ?
C16 C15 C20 C19 0.2(4) . . . . ?
N1 C15 C20 C19 -178.5(2) . . . . ?
C16 C15 C20 C14 179.5(2) . . . . ?
N1 C15 C20 C14 0.8(3) . . . . ?
N3 C14 C20 C19 -0.4(5) . . . . ?
C13 C14 C20 C19 179.3(3) . . . . ?
N3 C14 C20 C15 -179.5(3) . . . . ?
C13 C14 C20 C15 0.1(3) . . . . ?
C14 N3 C21 C22 179.9(3) . . . . ?
C14 N3 C21 C30 1.6(4) . . . . ?
N3 C21 C22 C23 -177.5(3) . . . . ?
C30 C21 C22 C23 0.9(4) . . . . ?
C21 C22 C23 C28 -0.8(4) . . . . ?
C21 C22 C23 C24 178.4(3) . . . . ?
C22 C23 C24 C25 -179.7(3) . . . . ?
C28 C23 C24 C25 -0.5(4) . . . . ?
C23 C24 C25 C26 0.2(5) . . . . ?
C24 C25 C26 C27 -0.1(5) . . . . ?
C25 C26 C27 C28 0.3(5) . . . . ?
C26 C27 C28 C29 179.2(3) . . . . ?
C26 C27 C28 C23 -0.6(4) . . . . ?
C22 C23 C28 C29 0.1(4) . . . . ?
C24 C23 C28 C29 -179.1(3) . . . . ?
C22 C23 C28 C27 179.9(3) . . . . ?
C24 C23 C28 C27 0.7(4) . . . . ?
C27 C28 C29 C30 -179.4(3) . . . . ?
C23 C28 C29 C30 0.4(4) . . . . ?
C28 C29 C30 N2 179.0(3) . . . . ?
C28 C29 C30 C21 -0.3(4) . . . . ?
C13 N2 C30 C29 179.8(2) . . . . ?
C13 N2 C30 C21 -1.0(4) . . . . ?
N3 C21 C30 C29 178.0(3) . . . . ?
C22 C21 C30 C29 -0.4(4) . . . . ?
N3 C21 C30 N2 -1.3(4) . . . . ?
C22 C21 C30 N2 -179.6(3) . . . . ?

loop_
_cod_related_entry_id
_cod_related_entry_database
_cod_related_entry_code
1 ChemSpider 30653443
